data_7027504
loop_
_publ_author_name
'Dilworth, Jonathan R.'
'Gibson, Vernon C.'
'Davies, Nicola'
'Redshaw, Carl'
'White, Andrew P.'
'Williams, David J.'

_publ_section_title
;
 Bis(isodiazene) and related complexes of molybdenum(VI). Syntheses and
 structures of [Mo(OTf&#x200A;)2(NNPh2)2(py)2],
 [MoCl(OTf&#x200A;)(NNPh2){NC5H3(CH2C(O)Ph2)2-2,6}],
 [{MoCl(NNPh2)2(\m-Cl)(NH2But)}2] and [MoTp&#x2032;Cl(NNPh2)2]
 [OTf&#x2005;=&#x2005;O3SCF3,
 Tp&#x2032;&#x2005;=&#x2005;tris(3,5-dimethylpyrazolyl)hydroborate]
;
_journal_issue 16
_journal_name_full 'Journal of the Chemical Society, Dalton Transactions'
_journal_page_first 2695
_journal_paper_doi 10.1039/a903372f
_journal_year 1999
_chemical_formula_sum 'C47.5 H40 Cl4 F3 Mo N3 O5 S'
_chemical_formula_weight 1059.63
_chemical_name_systematic
; 
 ? 
;
_space_group_IT_number 2
_symmetry_cell_setting triclinic
_symmetry_space_group_name_Hall '-P 1'
_symmetry_space_group_name_H-M 'P -1'
_atom_sites_solution_hydrogens geom
_atom_sites_solution_primary direct
_atom_sites_solution_secondary difmap
_audit_creation_method SHELXL
_cell_angle_alpha 119.41(2)
_cell_angle_beta 91.321(14)
_cell_angle_gamma 95.50(2)
_cell_formula_units_Z 2
_cell_length_a 12.900(2)
_cell_length_b 14.588(3)
_cell_length_c 14.795(3)
_cell_measurement_reflns_used 12
_cell_measurement_temperature 223(2)
_cell_measurement_theta_max 12.35
_cell_measurement_theta_min 4.95
_cell_volume 2406.3(9)
_computing_cell_refinement 'Siemens XSCANS'
_computing_data_collection 'Siemens XSCANS'
_computing_data_reduction 'Siemens SHELXTL'
_computing_molecular_graphics 'Siemens SHELXTL'
_computing_publication_material 'Siemens SHELXTL'
_computing_structure_refinement 'SHELXL-93 (Sheldrick, 1993)'
_computing_structure_solution 'SHELXS-86 (Sheldrick, 1990)'
_diffrn_ambient_temperature 223(2)
_diffrn_measurement_device 'Siemens P4'
_diffrn_measurement_method '\w scans'
_diffrn_radiation_monochromator graphite
_diffrn_radiation_source 'fine-focus sealed tube'
_diffrn_radiation_type MoK\a
_diffrn_radiation_wavelength 0.71073
_diffrn_reflns_av_R_equivalents 0.0404
_diffrn_reflns_av_sigmaI/netI 0.0885
_diffrn_reflns_limit_h_max 13
_diffrn_reflns_limit_h_min -11
_diffrn_reflns_limit_k_max 13
_diffrn_reflns_limit_k_min -11
_diffrn_reflns_limit_l_max 15
_diffrn_reflns_limit_l_min -15
_diffrn_reflns_number 6069
_diffrn_reflns_theta_max 22.50
_diffrn_reflns_theta_min 2.12
_diffrn_standards_interval_count 97
_diffrn_standards_number 3
_exptl_absorpt_coefficient_mu 0.598
_exptl_absorpt_correction_T_max 0.9515
_exptl_absorpt_correction_T_min 0.7888
_exptl_absorpt_correction_type Semi-empirical
_exptl_crystal_colour Green
_exptl_crystal_density_diffrn 1.462
_exptl_crystal_description Prisms
_exptl_crystal_F_000 1078
_exptl_crystal_size_max 0.40
_exptl_crystal_size_mid 0.27
_exptl_crystal_size_min 0.15
_refine_diff_density_max 1.033
_refine_diff_density_min -0.742
_refine_diff_density_rms 0.105
_refine_ls_extinction_method none
_refine_ls_goodness_of_fit_all 1.056
_refine_ls_goodness_of_fit_obs 1.094
_refine_ls_matrix_type full
_refine_ls_number_parameters 514
_refine_ls_number_reflns 5707
_refine_ls_number_restraints 2
_refine_ls_restrained_S_all 1.057
_refine_ls_restrained_S_obs 1.094
_refine_ls_R_factor_all 0.0938
_refine_ls_R_factor_obs 0.0628
_refine_ls_shift/esd_max 0.001
_refine_ls_shift/esd_mean 0.000
_refine_ls_structure_factor_coef Fsqd
_refine_ls_weighting_details 'w=1/[\s^2^(Fo^2^)+(0.0920P)^2^+0.3727P] where P=(Fo^2^+2Fc^2^)/3'
_refine_ls_weighting_scheme calc
_refine_ls_wR_factor_all 0.1705
_refine_ls_wR_factor_obs 0.1494
_reflns_number_observed 4210
_reflns_number_total 5708
_reflns_observed_criterion >2sigma(I)
_cod_data_source_file 903372fsup1.cif
_cod_data_source_block VG9609
_cod_depositor_comments
;
The following automatic conversions were performed:

'_symmetry_cell_setting' value 'Triclinic' changed to 'triclinic'
according to /home/saulius/struct/CIF-dictionaries/cif_core.dic
dictionary named 'cif_core.dic' version 2.4.2 from 2011-04-26.

Automatic conversion script
Id: cif_fix_values 1891 2012-01-12 08:04:46Z andrius 

The following automatic conversions were performed:

'_refine_ls_weighting_scheme' value 'calc
w=1/[\s^2^(Fo^2^)+(0.0920P)^2^+0.3727P] where P=(Fo^2^+2Fc^2^)/3' was
changed to 'calc'. New tag '_refine_ls_weighting_details' was
created. The value of the new tag was set to
'w=1/[\s^2^(Fo^2^)+(0.0920P)^2^+0.3727P] where P=(Fo^2^+2Fc^2^)/3'.

Automatic conversion script
Id: cif_fix_values 3143 2015-03-26 13:38:13Z robertas 
;
_cod_original_cell_volume 2406.4(8)
_cod_original_sg_symbol_H-M P-1
_cod_original_formula_sum 'C47.50 H40 N3 O5 F3 S Cl4 Mo'
_cod_database_code 7027504

loop_
_symmetry_equiv_pos_as_xyz
'x, y, z'
'-x, -y, -z'

loop_
_atom_site_aniso_label
_atom_site_aniso_U_11
_atom_site_aniso_U_22
_atom_site_aniso_U_33
_atom_site_aniso_U_23
_atom_site_aniso_U_13
_atom_site_aniso_U_12
Mo 0.0251(3) 0.0268(4) 0.0182(3) 0.0110(3) 0.0045(2) 0.0059(3)
Cl 0.0323(10) 0.0394(12) 0.0354(10) 0.0139(9) 0.0031(8) 0.0002(9)
O1 0.026(3) 0.032(3) 0.027(3) 0.014(2) 0.007(2) 0.008(2)
C1 0.028(4) 0.021(4) 0.027(4) 0.006(3) 0.003(3) 0.004(3)
C2 0.030(4) 0.032(5) 0.030(4) 0.013(3) 0.006(3) 0.008(3)
C3 0.031(4) 0.023(4) 0.026(4) 0.009(3) 0.004(3) 0.002(3)
N3 0.025(3) 0.023(3) 0.020(3) 0.011(3) 0.002(2) -0.001(3)
C4 0.039(4) 0.032(5) 0.031(4) 0.015(4) 0.017(3) 0.005(4)
C5 0.045(5) 0.041(5) 0.023(4) 0.009(4) 0.015(3) 0.007(4)
C6 0.042(4) 0.034(5) 0.027(4) 0.019(4) 0.010(3) 0.011(4)
C7 0.030(4) 0.022(4) 0.023(4) 0.011(3) -0.004(3) -0.006(3)
C8 0.030(4) 0.023(4) 0.021(3) 0.008(3) 0.001(3) 0.001(3)
C9 0.032(4) 0.026(4) 0.019(3) 0.007(3) 0.005(3) 0.003(3)
O9 0.029(3) 0.033(3) 0.018(2) 0.012(2) 0.000(2) 0.005(2)
C10 0.059(6) 0.063(7) 0.044(5) 0.016(5) -0.005(4) 0.030(5)
C11 0.095(9) 0.092(10) 0.046(6) 0.022(6) -0.010(6) 0.035(8)
C12 0.064(7) 0.074(8) 0.066(7) 0.041(6) -0.009(5) 0.022(6)
C13 0.048(5) 0.048(6) 0.057(6) 0.027(5) 0.001(4) 0.019(4)
C14 0.038(5) 0.044(5) 0.041(5) 0.019(4) 0.004(4) 0.010(4)
C15 0.033(4) 0.026(4) 0.034(4) 0.014(4) -0.001(3) 0.000(3)
C16 0.052(5) 0.030(5) 0.048(5) 0.012(4) 0.010(4) -0.004(4)
C17 0.045(5) 0.054(6) 0.062(6) 0.020(5) 0.010(5) -0.012(5)
C18 0.048(5) 0.032(5) 0.052(6) 0.004(4) -0.006(4) 0.007(4)
C19 0.045(5) 0.035(5) 0.036(4) 0.014(4) 0.000(4) 0.008(4)
C20 0.037(4) 0.035(5) 0.030(4) 0.012(4) 0.004(3) 0.009(4)
C21 0.028(4) 0.028(4) 0.028(4) 0.010(3) 0.002(3) 0.008(3)
C22 0.037(4) 0.049(6) 0.036(4) 0.023(4) 0.005(3) -0.002(4)
C23 0.045(5) 0.047(6) 0.069(6) 0.041(5) 0.012(4) -0.003(5)
C24 0.042(5) 0.050(6) 0.070(7) 0.032(5) 0.007(5) -0.004(5)
C25 0.042(5) 0.041(6) 0.070(7) 0.022(5) -0.015(5) -0.017(4)
C26 0.047(5) 0.039(5) 0.039(5) 0.019(4) -0.003(4) 0.005(4)
C27 0.023(4) 0.024(4) 0.029(4) 0.008(3) -0.002(3) -0.002(3)
C28 0.040(4) 0.039(5) 0.026(4) 0.016(4) 0.003(3) 0.006(4)
C29 0.031(4) 0.037(5) 0.056(5) 0.025(4) 0.003(4) 0.010(4)
C30 0.040(5) 0.044(6) 0.054(5) 0.023(4) 0.016(4) 0.018(4)
C31 0.048(5) 0.060(6) 0.039(5) 0.021(4) 0.018(4) 0.023(5)
C32 0.037(4) 0.044(5) 0.028(4) 0.019(4) 0.005(3) 0.011(4)
C33 0.033(4) 0.022(4) 0.025(4) 0.010(3) 0.008(3) 0.002(3)
N34 0.030(3) 0.031(4) 0.022(3) 0.012(3) 0.003(2) 0.004(3)
N35 0.040(4) 0.032(4) 0.020(3) 0.014(3) 0.005(3) 0.005(3)
C36 0.088(8) 0.064(7) 0.032(5) 0.028(5) 0.020(5) 0.030(6)
C37 0.100(9) 0.120(12) 0.057(7) 0.067(8) 0.028(6) 0.038(9)
C38 0.089(8) 0.103(11) 0.081(8) 0.080(8) -0.006(7) 0.007(8)
C39 0.124(12) 0.074(9) 0.110(11) 0.074(9) -0.044(9) -0.022(8)
C40 0.094(8) 0.046(7) 0.053(6) 0.029(5) -0.031(6) -0.013(6)
C41 0.026(4) 0.063(6) 0.027(4) 0.033(4) 0.001(3) 0.003(4)
C42 0.048(5) 0.045(6) 0.025(4) 0.010(4) 0.005(4) 0.006(4)
C43 0.089(8) 0.027(5) 0.040(5) 0.010(4) -0.006(5) 0.006(5)
C44 0.087(8) 0.051(7) 0.034(5) 0.007(4) 0.005(5) 0.034(6)
C45 0.068(7) 0.060(7) 0.042(5) 0.018(5) 0.018(5) 0.036(6)
C46 0.046(5) 0.055(6) 0.042(5) 0.024(4) 0.013(4) 0.015(5)
C47 0.042(4) 0.034(5) 0.019(4) 0.009(3) 0.002(3) 0.011(4)
O48 0.031(3) 0.035(3) 0.028(3) 0.015(2) 0.003(2) 0.002(2)
S 0.0269(10) 0.0386(12) 0.0267(9) 0.0193(9) 0.0032(7) 0.0019(8)
O49 0.032(3) 0.055(4) 0.036(3) 0.025(3) 0.001(2) 0.012(3)
O50 0.034(3) 0.071(4) 0.025(3) 0.022(3) 0.006(2) 0.002(3)
C51 0.038(5) 0.054(6) 0.052(6) 0.030(5) 0.006(4) -0.001(4)
F52 0.045(3) 0.068(4) 0.101(5) 0.046(4) 0.021(3) -0.009(3)
F53 0.067(4) 0.073(4) 0.084(4) 0.060(4) 0.016(3) 0.014(3)
F54 0.068(4) 0.043(3) 0.056(3) 0.017(3) 0.002(3) -0.005(3)
C70 0.097(11) 0.076(10) 0.120(13) 0.011(9) 0.022(9) 0.027(8)
Cl71 0.128(3) 0.107(3) 0.123(3) 0.070(3) 0.008(3) 0.026(3)
Cl72 0.184(9) 0.090(5) 0.069(4) 0.040(3) 0.028(5) 0.068(6)

loop_
_atom_site_label
_atom_site_type_symbol
_atom_site_fract_x
_atom_site_fract_y
_atom_site_fract_z
_atom_site_U_iso_or_equiv
_atom_site_thermal_displace_type
_atom_site_occupancy
_atom_site_calc_flag
_atom_site_refinement_flags
_atom_site_disorder_group
Mo Mo 0.23943(5) 0.01775(5) 0.27770(5) 0.0232(2) Uani 1 d . .
Cl Cl 0.07129(15) -0.0843(2) 0.21285(15) 0.0380(5) Uani 1 d . .
O1 O 0.1868(4) 0.1455(4) 0.3172(4) 0.0281(12) Uani 1 d . .
C1 C 0.1219(6) 0.2159(6) 0.3925(6) 0.028(2) Uani 1 d . .
C2 C 0.0544(6) 0.1488(6) 0.4293(6) 0.031(2) Uani 1 d . .
H2A H 0.0046(6) 0.1927(6) 0.4757(6) 0.038 Uiso 1 calc R .
H2B H 0.0139(6) 0.0894(6) 0.3685(6) 0.038 Uiso 1 calc R .
C3 C 0.1142(6) 0.1055(6) 0.4851(6) 0.029(2) Uani 1 d . .
N3 N 0.1996(4) 0.0570(5) 0.4440(4) 0.0225(13) Uani 1 d . .
C4 C 0.0821(6) 0.1176(6) 0.5800(6) 0.033(2) Uani 1 d . .
H4A H 0.0210(6) 0.1486(6) 0.6059(6) 0.040 Uiso 1 calc R .
C5 C 0.1383(7) 0.0853(7) 0.6333(6) 0.039(2) Uani 1 d . .
H5A H 0.1171(7) 0.0942(7) 0.6971(6) 0.047 Uiso 1 calc R .
C6 C 0.2280(6) 0.0387(6) 0.5949(6) 0.032(2) Uani 1 d . .
H6A H 0.2685(6) 0.0167(6) 0.6328(6) 0.039 Uiso 1 calc R .
C7 C 0.2570(6) 0.0249(6) 0.4996(5) 0.026(2) Uani 1 d . .
C8 C 0.3530(6) -0.0259(6) 0.4576(5) 0.026(2) Uani 1 d . .
H8A H 0.3843(6) -0.0442(6) 0.5067(5) 0.032 Uiso 1 calc R .
H8B H 0.4038(6) 0.0252(6) 0.4521(5) 0.032 Uiso 1 calc R .
C9 C 0.3312(6) -0.1270(6) 0.3498(5) 0.027(2) Uani 1 d . .
O9 O 0.2956(4) -0.0959(4) 0.2786(3) 0.0265(12) Uani 1 d . .
C10 C 0.0349(5) 0.2013(4) 0.2285(4) 0.059(3) Uani 1 d G .
H10A H 0.0704(5) 0.1426(4) 0.1883(4) 0.070 Uiso 1 calc R .
C11 C -0.0333(6) 0.2350(6) 0.1799(3) 0.082(4) Uani 1 d G .
H11A H -0.0439(8) 0.1991(8) 0.1069(3) 0.098 Uiso 1 calc R .
C12 C -0.0857(5) 0.3218(6) 0.2393(4) 0.065(3) Uani 1 d G .
H12A H -0.1318(7) 0.3446(8) 0.2065(6) 0.078 Uiso 1 calc R .
C13 C -0.0699(5) 0.3749(4) 0.3473(4) 0.050(2) Uani 1 d G .
H13A H -0.1054(7) 0.4336(6) 0.3875(6) 0.060 Uiso 1 calc R .
C14 C -0.0017(4) 0.3412(4) 0.3958(3) 0.042(2) Uani 1 d G .
H14A H 0.0090(7) 0.3771(6) 0.4688(3) 0.050 Uiso 1 calc R .
C15 C 0.0507(4) 0.2544(4) 0.3364(4) 0.032(2) Uani 1 d G .
C16 C 0.2776(4) 0.3566(4) 0.4539(3) 0.047(2) Uani 1 d G .
H16A H 0.2911(4) 0.3283(4) 0.3836(3) 0.057 Uiso 1 calc R .
C17 C 0.3411(4) 0.4448(4) 0.5304(4) 0.059(3) Uani 1 d G .
H17A H 0.3975(5) 0.4762(6) 0.5118(6) 0.070 Uiso 1 calc R .
C18 C 0.3211(4) 0.4867(4) 0.6344(4) 0.051(3) Uani 1 d G .
H18A H 0.3640(5) 0.5463(5) 0.6861(5) 0.061 Uiso 1 calc R .
C19 C 0.2377(4) 0.4404(4) 0.6619(3) 0.040(2) Uani 1 d G .
H19A H 0.2242(6) 0.4687(6) 0.7323(3) 0.048 Uiso 1 calc R .
C20 C 0.1742(3) 0.3521(4) 0.5854(3) 0.035(2) Uani 1 d G .
H20A H 0.1178(5) 0.3208(6) 0.6041(5) 0.042 Uiso 1 calc R .
C21 C 0.1942(4) 0.3103(3) 0.4815(3) 0.029(2) Uani 1 d G .
C22 C 0.2473(4) -0.2304(4) 0.4326(3) 0.040(2) Uani 1 d G .
H22A H 0.2941(4) -0.1882(4) 0.4917(3) 0.048 Uiso 1 calc R .
C23 C 0.1787(4) -0.3122(5) 0.4283(4) 0.049(2) Uani 1 d G .
H23A H 0.1792(6) -0.3255(7) 0.4844(5) 0.059 Uiso 1 calc R .
C24 C 0.1094(4) -0.3745(4) 0.3409(5) 0.054(3) Uani 1 d G .
H24A H 0.0630(6) -0.4299(5) 0.3380(6) 0.065 Uiso 1 calc R .
C25 C 0.1087(4) -0.3549(4) 0.2580(4) 0.055(3) Uani 1 d G .
H25A H 0.0618(6) -0.3970(6) 0.1990(5) 0.066 Uiso 1 calc R .
C26 C 0.1772(4) -0.2731(4) 0.2624(3) 0.042(2) Uani 1 d G .
H26A H 0.1767(6) -0.2598(6) 0.2063(4) 0.050 Uiso 1 calc R .
C27 C 0.2465(4) -0.2108(4) 0.3497(3) 0.028(2) Uani 1 d G .
C28 C 0.4884(4) -0.2059(4) 0.3765(3) 0.034(2) Uani 1 d G .
H28A H 0.4672(4) -0.1883(4) 0.4430(3) 0.041 Uiso 1 calc R .
C29 C 0.5764(4) -0.2576(5) 0.3421(4) 0.040(2) Uani 1 d G .
H29A H 0.6148(5) -0.2749(7) 0.3852(5) 0.048 Uiso 1 calc R .
C30 C 0.6077(4) -0.2837(5) 0.2439(4) 0.046(2) Uani 1 d G .
H30A H 0.6672(5) -0.3187(7) 0.2206(6) 0.055 Uiso 1 calc R .
C31 C 0.5509(4) -0.2582(5) 0.1801(3) 0.049(2) Uani 1 d G .
H31A H 0.5720(6) -0.2758(7) 0.1137(4) 0.059 Uiso 1 calc R .
C32 C 0.4628(4) -0.2065(4) 0.2146(3) 0.035(2) Uani 1 d G .
H32A H 0.4244(5) -0.1892(7) 0.1714(4) 0.043 Uiso 1 calc R .
C33 C 0.4315(3) -0.1804(4) 0.3128(3) 0.027(2) Uani 1 d G .
N34 N 0.2667(5) -0.0149(5) 0.1498(4) 0.0283(15) Uani 1 d . .
N35 N 0.2867(5) -0.0567(5) 0.0522(4) 0.030(2) Uani 1 d . .
C36 C 0.2629(6) -0.0520(5) -0.1083(4) 0.058(3) Uani 1 d G .
H36A H 0.2622(6) -0.1260(5) -0.1462(4) 0.070 Uiso 1 calc R .
C37 C 0.2506(7) 0.0043(6) -0.1603(4) 0.080(4) Uani 1 d G .
H37A H 0.2415(10) -0.0316(8) -0.2334(4) 0.096 Uiso 1 calc R .
C38 C 0.2517(7) 0.1138(6) -0.1043(6) 0.076(4) Uani 1 d G .
H38A H 0.2433(9) 0.1518(8) -0.1394(8) 0.092 Uiso 1 calc R .
C39 C 0.2651(7) 0.1669(4) 0.0038(6) 0.094(5) Uani 1 d G .
H39A H 0.2658(10) 0.2409(4) 0.0417(8) 0.112 Uiso 1 calc R .
C40 C 0.2774(6) 0.1106(5) 0.0558(4) 0.064(3) Uani 1 d G .
H40A H 0.2865(9) 0.1466(6) 0.1289(4) 0.077 Uiso 1 calc R .
C41 C 0.2763(5) 0.0012(5) -0.0002(4) 0.035(2) Uani 1 d G .
C42 C 0.2597(3) -0.2409(4) 0.0076(4) 0.042(2) Uani 1 d G .
H42A H 0.1952(3) -0.2292(4) 0.0372(4) 0.050 Uiso 1 calc R .
C43 C 0.2934(5) -0.3404(4) -0.0338(5) 0.055(3) Uani 1 d G .
H43A H 0.2518(7) -0.3960(4) -0.0322(7) 0.066 Uiso 1 calc R .
C44 C 0.3888(5) -0.3577(4) -0.0776(5) 0.061(3) Uani 1 d G .
H44A H 0.4116(7) -0.4250(4) -0.1056(7) 0.074 Uiso 1 calc R .
C45 C 0.4504(4) -0.2755(5) -0.0800(5) 0.058(3) Uani 1 d G .
H45A H 0.5148(5) -0.2872(7) -0.1096(7) 0.069 Uiso 1 calc R .
C46 C 0.4166(4) -0.1760(4) -0.0386(4) 0.047(2) Uani 1 d G .
H46A H 0.4583(5) -0.1204(5) -0.0402(7) 0.056 Uiso 1 calc R .
C47 C 0.3213(4) -0.1587(3) 0.0052(4) 0.033(2) Uani 1 d G .
O48 O 0.3891(4) 0.1150(4) 0.3480(4) 0.0316(13) Uani 1 d . .
S S 0.49166(14) 0.1061(2) 0.30240(14) 0.0295(5) Uani 1 d . .
O49 O 0.5656(4) 0.0731(5) 0.3505(4) 0.0394(14) Uani 1 d . .
O50 O 0.4851(4) 0.0588(5) 0.1914(4) 0.045(2) Uani 1 d . .
C51 C 0.5400(7) 0.2450(8) 0.3505(7) 0.047(2) Uani 1 d . .
F52 F 0.6353(4) 0.2535(5) 0.3222(5) 0.071(2) Uani 1 d . .
F53 F 0.4792(5) 0.2877(5) 0.3104(5) 0.065(2) Uani 1 d . .
F54 F 0.5411(5) 0.3011(4) 0.4527(4) 0.0601(15) Uani 1 d . .
C70 C 0.3598(13) 0.5330(12) 0.2208(13) 0.113(6) Uani 1 d . .
H70A H 0.4200(13) 0.5880(12) 0.2515(13) 0.135 Uiso 0.60 calc PR 1
H70B H 0.2968(13) 0.5684(12) 0.2432(13) 0.135 Uiso 0.60 calc PR 1
H70C H 0.3209(13) 0.5928(12) 0.2489(13) 0.135 Uiso 0.40 d PR 2
H70D H 0.4304(13) 0.5564(12) 0.2514(13) 0.135 Uiso 0.40 d PR 2
Cl71 Cl 0.3576(4) 0.4756(4) 0.0860(4) 0.1128(13) Uani 1 d . .
Cl72 Cl 0.3657(8) 0.4566(6) 0.2673(5) 0.110(3) Uani 0.60 d P 1
Cl73 Cl 0.2963(12) 0.4252(13) 0.2476(13) 0.135(6) Uiso 0.40 d P 2
C80 C 0.0808(18) 0.3374(19) -0.0181(19) 0.120(7) Uiso 0.40 d PU 1
H80A H 0.0640(18) 0.2616(19) -0.0418(19) 0.144 Uiso 0.40 calc PR 1
H80B H 0.1325(18) 0.3665(19) 0.0418(19) 0.144 Uiso 0.40 calc PR 1
Cl81 Cl 0.1398(5) 0.3485(6) -0.1162(5) 0.065(2) Uiso 0.40 d P 1
Cl82 Cl -0.0227(5) 0.3921(5) 0.0223(5) 0.062(2) Uiso 0.40 d PU 1
C85 C -0.0227(5) 0.3921(5) 0.0223(5) 0.062(2) Uiso 0.10 d PU 2
H85A H -0.0282(129) 0.4156(2967) 0.0963(2967) 0.074(2) Uiso 0.10 calc PR 2
H85B H -0.0856(129) 0.3446(2967) -0.0181(2967) 0.074 Uiso 0.10 calc PR 2
Cl86 Cl 0.0808(18) 0.3374(19) -0.0181(19) 0.120(7) Uiso 0.10 d PU 2
Cl87 Cl 0.0000 0.5000 0.0000(19) 0.147(13) Uiso 0.20 d SP 2

loop_
_atom_type_symbol
_atom_type_description
_atom_type_scat_dispersion_real
_atom_type_scat_dispersion_imag
_atom_type_scat_source
C C 0.0033 0.0016 'International Tables Vol C Tables 4.2.6.8 and 6.1.1.4'
H H 0.0000 0.0000 'International Tables Vol C Tables 4.2.6.8 and 6.1.1.4'
N N 0.0061 0.0033 'International Tables Vol C Tables 4.2.6.8 and 6.1.1.4'
O O 0.0106 0.0060 'International Tables Vol C Tables 4.2.6.8 and 6.1.1.4'
F F 0.0171 0.0103 'International Tables Vol C Tables 4.2.6.8 and 6.1.1.4'
S S 0.1246 0.1234 'International Tables Vol C Tables 4.2.6.8 and 6.1.1.4'
Cl Cl 0.1484 0.1585 'International Tables Vol C Tables 4.2.6.8 and 6.1.1.4'
Mo Mo -1.6832 0.6857 'International Tables Vol C Tables 4.2.6.8 and 6.1.1.4'

loop_
_geom_angle_atom_site_label_1
_geom_angle_atom_site_label_2
_geom_angle_atom_site_label_3
_geom_angle
_geom_angle_site_symmetry_1
N34 Mo O1 98.6(3) .
N34 Mo O9 96.9(3) .
O1 Mo O9 163.8(2) .
N34 Mo O48 94.3(2) .
O1 Mo O48 85.5(2) .
O9 Mo O48 88.8(2) .
N34 Mo N3 178.4(2) .
O1 Mo N3 81.8(2) .
O9 Mo N3 82.8(2) .
O48 Mo N3 87.3(2) .
N34 Mo Cl 89.8(2) .
O1 Mo Cl 93.3(2) .
O9 Mo Cl 91.4(2) .
O48 Mo Cl 175.90(15) .
N3 Mo Cl 88.68(15) .
C1 O1 Mo 140.2(5) .
O1 C1 C15 107.7(5) .
O1 C1 C2 106.4(6) .
C15 C1 C2 109.5(6) .
O1 C1 C21 108.3(5) .
C15 C1 C21 111.1(6) .
C2 C1 C21 113.6(6) .
C3 C2 C1 115.1(6) .
N3 C3 C4 121.1(7) .
N3 C3 C2 119.5(6) .
C4 C3 C2 119.4(7) .
C3 N3 C7 118.5(6) .
C3 N3 Mo 120.7(5) .
C7 N3 Mo 120.6(5) .
C5 C4 C3 119.9(7) .
C4 C5 C6 120.3(7) .
C5 C6 C7 118.8(8) .
N3 C7 C6 121.3(7) .
N3 C7 C8 119.6(6) .
C6 C7 C8 119.1(7) .
C7 C8 C9 113.0(6) .
O9 C9 C8 107.5(6) .
O9 C9 C33 109.0(5) .
C8 C9 C33 111.1(6) .
O9 C9 C27 108.9(5) .
C8 C9 C27 112.6(5) .
C33 C9 C27 107.8(6) .
C9 O9 Mo 140.1(4) .
C11 C10 C15 120.0 .
C12 C11 C10 120.0 .
C13 C12 C11 120.0 .
C12 C13 C14 120.0 .
C15 C14 C13 120.0 .
C14 C15 C10 120.0 .
C14 C15 C1 118.8(4) .
C10 C15 C1 121.2(4) .
C17 C16 C21 120.0 .
C18 C17 C16 120.0 .
C17 C18 C19 120.0 .
C20 C19 C18 120.0 .
C19 C20 C21 120.0 .
C20 C21 C16 120.0 .
C20 C21 C1 122.0(4) .
C16 C21 C1 117.9(4) .
C23 C22 C27 120.0 .
C22 C23 C24 120.0 .
C25 C24 C23 120.0 .
C24 C25 C26 120.0 .
C27 C26 C25 120.0 .
C26 C27 C22 120.0 .
C26 C27 C9 120.0(4) .
C22 C27 C9 119.7(4) .
C29 C28 C33 120.0 .
C30 C29 C28 120.0 .
C31 C30 C29 120.0 .
C30 C31 C32 120.0 .
C33 C32 C31 120.0 .
C32 C33 C28 120.0 .
C32 C33 C9 120.3(4) .
C28 C33 C9 119.7(4) .
N35 N34 Mo 169.5(6) .
N34 N35 C41 119.5(6) .
N34 N35 C47 117.1(6) .
C41 N35 C47 123.3(5) .
C37 C36 C41 120.0 .
C36 C37 C38 120.0 .
C39 C38 C37 120.0 .
C38 C39 C40 120.0 .
C41 C40 C39 120.0 .
C40 C41 C36 120.0 .
C40 C41 N35 120.3(4) .
C36 C41 N35 119.7(4) .
C43 C42 C47 120.0 .
C42 C43 C44 120.0 .
C45 C44 C43 120.0 .
C44 C45 C46 120.0 .
C47 C46 C45 120.0 .
C46 C47 C42 120.0 .
C46 C47 N35 121.3(4) .
C42 C47 N35 118.6(4) .
S O48 Mo 129.1(3) .
O49 S O50 118.3(4) .
O49 S O48 112.0(3) .
O50 S O48 114.6(3) .
O49 S C51 103.2(4) .
O50 S C51 104.7(4) .
O48 S C51 101.4(4) .
F54 C51 F52 109.4(7) .
F54 C51 F53 107.6(8) .
F52 C51 F53 107.4(8) .
F54 C51 S 111.5(6) .
F52 C51 S 110.2(7) .
F53 C51 S 110.6(6) .
Cl72 C70 Cl71 116.9(9) .
Cl71 C70 Cl73 106.2(9) .
Cl82 C80 Cl81 118.8(15) .
Cl86 C85 Cl87 100.3(10) .
C85 Cl87 C85 180.0 2_565

loop_
_geom_bond_atom_site_label_1
_geom_bond_atom_site_label_2
_geom_bond_distance
_geom_bond_site_symmetry_2
Mo N34 1.763(6) .
Mo O1 1.861(5) .
Mo O9 1.878(5) .
Mo O48 2.181(5) .
Mo N3 2.319(6) .
Mo Cl 2.393(2) .
O1 C1 1.444(8) .
C1 C15 1.539(9) .
C1 C2 1.548(11) .
C1 C21 1.553(8) .
C2 C3 1.501(11) .
C3 N3 1.356(9) .
C3 C4 1.404(11) .
N3 C7 1.364(10) .
C4 C5 1.332(12) .
C5 C6 1.388(11) .
C6 C7 1.390(11) .
C7 C8 1.493(10) .
C8 C9 1.545(10) .
C9 O9 1.419(9) .
C9 C33 1.545(8) .
C9 C27 1.558(8) .
C10 C11 1.39 .
C10 C15 1.39 .
C11 C12 1.39 .
C12 C13 1.39 .
C13 C14 1.39 .
C14 C15 1.39 .
C16 C17 1.39 .
C16 C21 1.39 .
C17 C18 1.39 .
C18 C19 1.39 .
C19 C20 1.39 .
C20 C21 1.39 .
C22 C23 1.39 .
C22 C27 1.39 .
C23 C24 1.39 .
C24 C25 1.39 .
C25 C26 1.39 .
C26 C27 1.39 .
C28 C29 1.39 .
C28 C33 1.39 .
C29 C30 1.39 .
C30 C31 1.39 .
C31 C32 1.39 .
C32 C33 1.39 .
N34 N35 1.306(8) .
N35 C41 1.412(8) .
N35 C47 1.422(8) .
C36 C37 1.39 .
C36 C41 1.39 .
C37 C38 1.39 .
C38 C39 1.39 .
C39 C40 1.39 .
C40 C41 1.39 .
C42 C43 1.39 .
C42 C47 1.39 .
C43 C44 1.39 .
C44 C45 1.39 .
C45 C46 1.39 .
C46 C47 1.39 .
O48 S 1.487(5) .
S O49 1.428(6) .
S O50 1.432(6) .
S C51 1.823(10) .
C51 F54 1.318(11) .
C51 F52 1.323(10) .
C51 F53 1.338(11) .
C70 Cl72 1.58(2) .
C70 Cl71 1.74(2) .
C70 Cl73 1.92(2) .
C80 Cl82 1.60(2) .
C80 Cl81 1.72(2) .
C85 Cl86 1.60(2) .
C85 Cl87 1.761(7) .
Cl87 C85 1.761(7) 2_565
